data_2106100
loop_
_publ_author_name
'Komura, Y.'
'Tokunaga, K.'

_publ_section_title
;
 Structural studies of stacking variants in Mg-base Friauf- Laves phases
;
_journal_name_full 'Acta Crystallographica B (24,1968-38,1982)'
_journal_page_first 1548
_journal_page_last 1554
_journal_volume 36
_journal_year 1980
_chemical_formula_sum 'Mg Ni2'
_space_group_IT_number 194
_symmetry_space_group_name_Hall '-P 6c 2c'
_symmetry_space_group_name_H-M 'P 63/m m c'
_cell_angle_alpha 90
_cell_angle_beta 90
_cell_angle_gamma 120
_cell_formula_units_Z 8
_cell_length_a 4.824
_cell_length_b 4.824
_cell_length_c 15.826
_cell_volume 318.945
_citation_journal_id_ASTM ACBCAR
_cod_data_source_file Komura_ACBCAR_1980_1060.cif
_cod_data_source_block Mg1Ni2
_cod_original_cell_volume 318.9454
_cod_original_formula_sum 'Mg1 Ni2'
_cod_database_code 2106100

loop_
_symmetry_equiv_pos_as_xyz
x,y,z
x-y,x,z+1/2
-y,x-y,z
-x,-y,z+1/2
-x+y,-x,z
y,-x+y,z+1/2
-y,-x,-z+1/2
x-y,-y,-z
x,x-y,-z+1/2
y,x,-z
-x+y,y,-z+1/2
-x,-x+y,-z
-x,-y,-z
-x+y,-x,-z-1/2
y,-x+y,-z
x,y,-z-1/2
x-y,x,-z
-y,x-y,-z-1/2
y,x,z-1/2
-x+y,y,z
-x,-x+y,z-1/2
-y,-x,z
x-y,-y,z-1/2
x,x-y,z

loop_
_atom_site_label
_atom_site_type_symbol
_atom_site_fract_x
_atom_site_fract_y
_atom_site_fract_z
_atom_site_occupancy
_atom_site_U_iso_or_equiv
Ni1 Ni 0.3333 0.6667 0.12514 1 0.0
Mg1 Mg 0 0 0.094 1 0.0
Ni3 Ni 0.16429 0.32858 0.25 1 0.0
Mg2 Mg 0.3333 0.6667 0.8442 1 0.0
Ni2 Ni 0.5 0 0 1 0.0
